data_4336837
loop_
_publ_author_name
'Amit Majumdar'
'Stephen J. Lippard'

_publ_contact_author_address
;Department of Chemistry, Room 18-498
Massachusetts Institute of Technology
77 Massachusetts Avenue
Cambridge, MA 02139-4307
;
_publ_contact_author_email lippard@mit.edu
_publ_contact_author_name 'S. J. Lippard'
_publ_section_title
;
 Non-Heme Mononitrosyldiiron Complexes: Importance of Iron Oxidation State
 in Controlling the Nature of the Nitrosylated Products
;
_journal_name_full 'Inorganic Chemistry'
_journal_page_first 13292
_journal_page_last 13294
_journal_paper_doi 10.1021/ic4019508
_journal_volume 52
_journal_year 2013
_chemical_formula_moiety 'C49 H64 Fe2 N13 O5, 3(B F4)'
_chemical_formula_sum 'C49 H64 B3 F12 Fe2 N13 O5'
_chemical_formula_weight 1287.26
_chemical_name_systematic
;
 ?
;
_space_group_IT_number 2
_space_group_name_Hall '-P 1'
_space_group_name_H-M_alt 'P -1'
_symmetry_cell_setting triclinic
_symmetry_space_group_name_Hall '-P 1'
_symmetry_space_group_name_H-M 'P -1'
_atom_sites_solution_hydrogens constr
_audit_creation_date 2013-05-29
_audit_creation_method
;
  Olex2 1.2
  (compiled Apr 23 2013 17:54:37, GUI svn.r4466)
;
_cell_angle_alpha 76.9090(10)
_cell_angle_beta 79.8750(10)
_cell_angle_gamma 66.8620(10)
_cell_formula_units_Z 2
_cell_length_a 12.7306(7)
_cell_length_b 13.5070(7)
_cell_length_c 21.6669(12)
_cell_measurement_reflns_used 23123
_cell_measurement_temperature 100(2)
_cell_measurement_theta_max 25.57
_cell_measurement_theta_min 2.33
_cell_volume 3321.2(3)
_computing_cell_refinement 'SAINT 7.46A (Bruker-Axs,2009)'
_computing_data_collection 'APEX2 v2009.3.0 (Bruker-Axs,2009)'
_computing_data_reduction 'SAINT v7.46A (Bruker, 2008)'
_computing_molecular_graphics
;
O. V. Dolomanov, L. J. Bourhis, R. J. Gildea, J. A. K. Howard and H. Puschmann,
OLEX2: a complete structure solution, refinement and analysis program.
J. Appl. Cryst. (2009). 42, 339-341.
;
_computing_publication_material
;
O. V. Dolomanov, L. J. Bourhis, R. J. Gildea, J. A. K. Howard and H. Puschmann,
OLEX2: a complete structure solution, refinement and analysis program.
J. Appl. Cryst. (2009). 42, 339-341.
;
_computing_structure_refinement 'SHELXL-2013 (Sheldrick, 2013)'
_computing_structure_solution 'SHELXL-2013 (Sheldrick, 2013)'
_diffrn_ambient_temperature 100(2)
_diffrn_measured_fraction_theta_full 1.000
_diffrn_measured_fraction_theta_max 0.996
_diffrn_measurement_device_type 'CCD area detector'
_diffrn_measurement_method 'phi and omega scans'
_diffrn_radiation_type MoK\a
_diffrn_radiation_wavelength 0.71073
_diffrn_reflns_av_R_equivalents 0.0275
_diffrn_reflns_av_unetI/netI 0.0254
_diffrn_reflns_Laue_measured_fraction_full 1.000
_diffrn_reflns_Laue_measured_fraction_max 0.996
_diffrn_reflns_limit_h_max 15
_diffrn_reflns_limit_h_min -15
_diffrn_reflns_limit_k_max 16
_diffrn_reflns_limit_k_min -16
_diffrn_reflns_limit_l_max 26
_diffrn_reflns_limit_l_min -26
_diffrn_reflns_number 53478
_diffrn_reflns_point_group_measured_fraction_full 1.000
_diffrn_reflns_point_group_measured_fraction_max 0.996
_diffrn_reflns_theta_full 25.242
_diffrn_reflns_theta_max 25.699
_diffrn_reflns_theta_min 1.665
_diffrn_source 'fine-focus sealed tube'
_exptl_absorpt_coefficient_mu 0.520
_exptl_absorpt_correction_T_max 0.7453
_exptl_absorpt_correction_T_min 0.6696
_exptl_absorpt_correction_type multi-scan
_exptl_absorpt_process_details
;

SADABS-2008/1 (Bruker,2008) was used for absorption correction.
wR2(int) was 0.0541 before and 0.0431 after correction.
The Ratio of minimum to maximum transmission is 0.8984.
The \l/2 correction factor is 0.0015.

;
_exptl_crystal_colour Brown
_exptl_crystal_density_diffrn 1.287
_exptl_crystal_description block
_exptl_crystal_F_000 1328
_exptl_crystal_size_max 0.38
_exptl_crystal_size_mid 0.26
_exptl_crystal_size_min 0.12
_refine_diff_density_max 1.494
_refine_diff_density_min -0.841
_refine_diff_density_rms 0.103
_refine_ls_extinction_method none
_refine_ls_goodness_of_fit_ref 1.057
_refine_ls_hydrogen_treatment mixed
_refine_ls_matrix_type full
_refine_ls_number_parameters 784
_refine_ls_number_reflns 12602
_refine_ls_number_restraints 86
_refine_ls_restrained_S_all 1.063
_refine_ls_R_factor_all 0.1115
_refine_ls_R_factor_gt 0.0901
_refine_ls_shift/su_max 0.001
_refine_ls_shift/su_mean 0.000
_refine_ls_structure_factor_coef Fsqd
_refine_ls_weighting_details 'w=1/[\s^2^(Fo^2^)+(0.1633P)^2^+6.7955P] where P=(Fo^2^+2Fc^2^)/3'
_refine_ls_weighting_scheme calc
_refine_ls_wR_factor_gt 0.2625
_refine_ls_wR_factor_ref 0.2797
_reflns_Friedel_coverage 0.000
_reflns_number_gt 9612
_reflns_number_total 12602
_reflns_threshold_expression 'I > 2\s(I)'
_cod_data_source_file ic4019508_si_002_5.cif
_cod_data_source_block 105
_cod_database_code 4336837
_olex2_refinement_description
;
1. Fixed Uiso
 At 1.2 times of:
  All C(H) groups, All C(H,H) groups, All C(H,H,H,H) groups
 At 1.5 times of:
  All C(H,H,H) groups
2. Restrained distances
 O4-H4
 0.82 with sigma of 0.02
 F6A-B2A \\sim F8A-B2A \\sim F5A-B2A \\sim F7A-B2A \\sim F8B-B2B \\sim F6B-B2B 
\\sim F7B-B2B \\sim F5B-B2B
 with sigma of 0.02
 F10A-B3A \\sim F12A-B3A \\sim F9A-B3A \\sim F11A-B3A \\sim F10B-B3B 
\\sim F11B-B3B \\sim F9B-B3B ~
 F12B-B3B
 with sigma of 0.02
 C12A-C11 \\sim C12B-C11
 with sigma of 0.02
 F3A-B1A \\sim F1A-B1A \\sim F2A-B1A \\sim F4A-B1A \\sim F4B-B1B 
\\sim F3B-B1B \\sim F1B-B1B \\sim F2B-B1B
 with sigma of 0.02
3. Uiso/Uaniso restraints and constraints
Uanis(F5A) = Uanis(F5B)
Uanis(F7B) = Uanis(F7A)
Uanis(F5A) = Uanis(F5B) = Uanis(F7A) = Uanis(F7B) = Uanis(F6A) = Uanis(F6B) 
= Uanis(F8B) = Uanis(F8A)
Uanis(B2B) = Uanis(B2A)
Uanis(B3A) = Uanis(B3B)
Uanis(F10B) = Uanis(F12A) = Uanis(F11B)
Uanis(F9A) = Uanis(F9B)
Uanis(F9A) = Uanis(F9B) = Uanis(F10A) = Uanis(F12A) = Uanis(F11B) = Uanis(F12B)
= Uanis(F10B) = Uanis(B3B) = Uanis(B3A) = Uanis(F11A)
Uanis(C43A) = Uanis(C43B)
Uanis(C22A) = Uanis(C22B)
Uanis(C11) = Uanis(C12B) = Uanis(C12A)
Uanis(F2A) = Uanis(F2B)
Uanis(B1A) = Uanis(B1B)
Uanis(F1B) = Uanis(F1A) = Uanis(B1A) = Uanis(B1B)
Uanis(F3B) = Uanis(F3A)
4. others
 Sof(B1B)=Sof(F1B)=Sof(F2B)=Sof(F3B)=Sof(F4B)=1-FVAR(1)
 Sof(B1A)=Sof(F1A)=Sof(F2A)=Sof(F3A)=Sof(F4A)=FVAR(1)
 Sof(B2B)=Sof(F5B)=Sof(F6B)=Sof(F7B)=Sof(F8B)=1-FVAR(2)
 Sof(B2A)=Sof(F5A)=Sof(F6A)=Sof(F7A)=Sof(F8A)=FVAR(2)
 Sof(B3B)=Sof(F9B)=Sof(F10B)=Sof(F11B)=Sof(F12B)=1-FVAR(3)
 Sof(B3A)=Sof(F9A)=Sof(F10A)=Sof(F11A)=Sof(F12A)=FVAR(3)
 Sof(H42C)=Sof(H42D)=Sof(C43B)=Sof(H43D)=Sof(H43E)=Sof(H43F)=1-FVAR(4)
 Sof(H42A)=Sof(H42B)=Sof(C43A)=Sof(H43A)=Sof(H43B)=Sof(H43C)=FVAR(4)
 Sof(H21C)=Sof(H21D)=Sof(C22B)=Sof(H22D)=Sof(H22E)=Sof(H22F)=1-FVAR(5)
 Sof(H21A)=Sof(H21B)=Sof(C22A)=Sof(H22A)=Sof(H22B)=Sof(H22C)=FVAR(5)
 Sof(H11C)=Sof(H11D)=Sof(C12B)=Sof(H12D)=Sof(H12E)=Sof(H12F)=1-FVAR(6)
 Sof(H11A)=Sof(H11B)=Sof(C12A)=Sof(H12A)=Sof(H12B)=Sof(H12C)=FVAR(6)
5.a Ternary CH refined with riding coordinates:
 C1(H1)
5.b Secondary CH2 refined with riding coordinates:
 C2(H2A,H2B), C3(H3A,H3B), C11(H11A,H11B), C11(H11C,H11D), C13(H13A,H13B),
 C21(H21A,H21B), C21(H21C,H21D), C23(H23A,H23B), C24(H24A,H24B), C32(H32A,H32B),
  C34(H34A,H34B), C42(H42A,H42B), C42(H42C,H42D)
5.c Aromatic/amide H refined with riding coordinates:
 C6(H6), C7(H7), C8(H8), C9(H9), C16(H16), C17(H17), C18(H18), C19(H19),
 C27(H27), C28(H28), C29(H29), C30(H30), C37(H37), C38(H38), C39(H39), C40(H40),
  C44(H44), C47(H47)
5.d Idealised Me refined as rotating group:
 C12A(H12A,H12B,H12C), C12B(H12D,H12E,H12F), C22A(H22A,H22B,H22C), C22B(H22D,
 H22E,H22F), C33(H33A,H33B,H33C), C43A(H43A,H43B,H43C), C43B(H43D,H43E,H43F),
 C45(H45A,H45B,H45C), C46(H46A,H46B,H46C), C48(H48A,H48B,H48C), C49(H49A,H49B,
 H49C)
;
_shelx_estimated_absorpt_t_max 0.940
_shelx_estimated_absorpt_t_min 0.827
_shelx_space_group_comment
;
The symmetry employed for this shelxl refinement is uniquely defined
by the following loop, which should always be used as a source of
symmetry information in preference to the above space-group names.
They are only intended as comments.
;
_shelxl_version_number 2013-3

loop_
_space_group_symop_operation_xyz
'x, y, z'
'-x, -y, -z'

loop_
_atom_site_label
_atom_site_type_symbol
_atom_site_fract_x
_atom_site_fract_y
_atom_site_fract_z
_atom_site_U_iso_or_equiv
_atom_site_adp_type
_atom_site_occupancy
_atom_site_site_symmetry_order
_atom_site_calc_flag
_atom_site_refinement_flags_posn
_atom_site_refinement_flags_adp
_atom_site_refinement_flags_occupancy
_atom_site_disorder_assembly
_atom_site_disorder_group
H4 H 0.544(4) -0.073(6) 0.751(3) 0.09(2) Uiso 1 1 d D . . . .
C1 C 0.5582(5) 0.2604(4) 0.7190(2) 0.0483(11) Uani 1 1 d . . . . .
H1 H 0.4994 0.3084 0.7475 0.058 Uiso 1 1 calc R U . . .
C2 C 0.5456(5) 0.3167(4) 0.6502(3) 0.0557(13) Uani 1 1 d . . . . .
H2A H 0.5512 0.3893 0.6449 0.067 Uiso 1 1 calc R U . . .
H2B H 0.6090 0.2728 0.6224 0.067 Uiso 1 1 calc R U . . .
C3 C 0.3404(5) 0.4299(5) 0.6469(3) 0.0686(16) Uani 1 1 d . . . . .
H3A H 0.2860 0.4600 0.6138 0.082 Uiso 1 1 calc R U . . .
H3B H 0.3708 0.4861 0.6489 0.082 Uiso 1 1 calc R U . . .
C4 C 0.2799(5) 0.4013(4) 0.7100(3) 0.0539(12) Uani 1 1 d . . . . .
C5 C 0.2164(4) 0.3034(4) 0.7913(2) 0.0468(11) Uani 1 1 d . . . . .
C6 C 0.1934(4) 0.2227(4) 0.8359(3) 0.0533(12) Uani 1 1 d . . . . .
H6 H 0.2361 0.1475 0.8345 0.064 Uiso 1 1 calc R U . . .
C7 C 0.1046(5) 0.2558(6) 0.8835(3) 0.0680(16) Uani 1 1 d . . . . .
H7 H 0.0842 0.2023 0.9142 0.082 Uiso 1 1 calc R U . . .
C8 C 0.0442(6) 0.3683(6) 0.8869(3) 0.084(2) Uani 1 1 d . . . . .
H8 H -0.0147 0.3882 0.9205 0.101 Uiso 1 1 calc R U . . .
C9 C 0.0687(6) 0.4491(6) 0.8429(4) 0.083(2) Uani 1 1 d . . . . .
H9 H 0.0282 0.5243 0.8452 0.100 Uiso 1 1 calc R U . . .
C10 C 0.1552(5) 0.4153(4) 0.7951(3) 0.0613(14) Uani 1 1 d . . . . .
C11 C 0.1629(8) 0.5944(5) 0.7297(5) 0.111(3) Uani 1 1 d D . . . .
H11A H 0.1875 0.6191 0.6849 0.134 Uiso 0.730(12) 1 calc R U P A 1
H11B H 0.0782 0.6284 0.7362 0.134 Uiso 0.730(12) 1 calc R U P A 1
H11C H 0.1599 0.6201 0.7695 0.134 Uiso 0.270(12) 1 calc R U P A 2
H11D H 0.2194 0.6162 0.6979 0.134 Uiso 0.270(12) 1 calc R U P A 2
C12A C 0.2126(12) 0.6290(7) 0.7713(7) 0.111(3) Uani 0.730(12) 1 d D . P A 1
H12A H 0.1961 0.7076 0.7587 0.167 Uiso 0.730(12) 1 calc R U P A 1
H12B H 0.2959 0.5892 0.7683 0.167 Uiso 0.730(12) 1 calc R U P A 1
H12C H 0.1799 0.6138 0.8152 0.167 Uiso 0.730(12) 1 calc R U P A 1
C12B C 0.055(2) 0.641(2) 0.7069(18) 0.111(3) Uani 0.270(12) 1 d D . P A 2
H12D H 0.0088 0.5974 0.7277 0.167 Uiso 0.270(12) 1 calc R U P A 2
H12E H 0.0637 0.6438 0.6608 0.167 Uiso 0.270(12) 1 calc R U P A 2
H12F H 0.0165 0.7157 0.7162 0.167 Uiso 0.270(12) 1 calc R U P A 2
C13 C 0.4495(5) 0.3240(6) 0.5608(3) 0.0691(17) Uani 1 1 d . . . . .
H13A H 0.3736 0.3555 0.5439 0.083 Uiso 1 1 calc R U . . .
H13B H 0.4971 0.3655 0.5364 0.083 Uiso 1 1 calc R U . . .
C14 C 0.5061(5) 0.2069(5) 0.5551(3) 0.0623(14) Uani 1 1 d . . . . .
C15 C 0.5630(5) 0.0263(6) 0.5805(3) 0.0616(14) Uani 1 1 d . . . . .
C16 C 0.5845(6) -0.0788(5) 0.6117(3) 0.0649(14) Uani 1 1 d . . . . .
H16 H 0.5568 -0.0947 0.6550 0.078 Uiso 1 1 calc R U . . .
C17 C 0.6484(6) -0.1601(7) 0.5771(3) 0.0783(18) Uani 1 1 d . . . . .
H17 H 0.6657 -0.2345 0.5966 0.094 Uiso 1 1 calc R U . . .
C18 C 0.6870(7) -0.1357(7) 0.5156(4) 0.0827(19) Uani 1 1 d . . . . .
H18 H 0.7297 -0.1948 0.4935 0.099 Uiso 1 1 calc R U . . .
C19 C 0.6692(6) -0.0322(7) 0.4826(3) 0.0792(19) Uani 1 1 d . . . . .
H19 H 0.6976 -0.0179 0.4393 0.095 Uiso 1 1 calc R U . . .
C20 C 0.6048(6) 0.0516(6) 0.5186(3) 0.0712(17) Uani 1 1 d . . . . .
C21 C 0.5948(8) 0.2304(8) 0.4408(3) 0.101(3) Uani 1 1 d . . . . .
H21A H 0.6050 0.1897 0.4061 0.122 Uiso 0.695(12) 1 calc R U P B 1
H21B H 0.5288 0.3002 0.4328 0.122 Uiso 0.695(12) 1 calc R U P B 1
H21C H 0.6303 0.2755 0.4532 0.122 Uiso 0.305(12) 1 calc R U P B 2
H21D H 0.6587 0.1753 0.4193 0.122 Uiso 0.305(12) 1 calc R U P B 2
C22A C 0.6938(11) 0.2526(11) 0.4396(5) 0.100(4) Uani 0.695(12) 1 d . . P B 1
H22A H 0.7072 0.2957 0.3982 0.150 Uiso 0.695(12) 1 calc R U P B 1
H22B H 0.7598 0.1837 0.4464 0.150 Uiso 0.695(12) 1 calc R U P B 1
H22C H 0.6836 0.2940 0.4734 0.150 Uiso 0.695(12) 1 calc R U P B 1
C22B C 0.532(2) 0.301(3) 0.3897(12) 0.100(4) Uani 0.305(12) 1 d . . P B 2
H22D H 0.4718 0.3653 0.4052 0.150 Uiso 0.305(12) 1 calc R U P B 2
H22E H 0.4957 0.2626 0.3724 0.150 Uiso 0.305(12) 1 calc R U P B 2
H22F H 0.5833 0.3255 0.3562 0.150 Uiso 0.305(12) 1 calc R U P B 2
C23 C 0.6767(4) 0.2397(4) 0.7346(2) 0.0475(11) Uani 1 1 d . . . . .
H23A H 0.7341 0.2127 0.6990 0.057 Uiso 1 1 calc R U . . .
H23B H 0.6807 0.3086 0.7406 0.057 Uiso 1 1 calc R U . . .
C24 C 0.6329(4) 0.2035(4) 0.8513(2) 0.0425(10) Uani 1 1 d . . . . .
H24A H 0.6844 0.1928 0.8835 0.051 Uiso 1 1 calc R U . . .
H24B H 0.5911 0.2830 0.8387 0.051 Uiso 1 1 calc R U . . .
C25 C 0.5487(4) 0.1491(3) 0.8795(2) 0.0350(9) Uani 1 1 d . . . . .
C26 C 0.4643(4) 0.0324(3) 0.89989(19) 0.0329(8) Uani 1 1 d . . . . .
C27 C 0.4288(4) -0.0550(3) 0.9032(2) 0.0383(9) Uani 1 1 d . . . . .
H27 H 0.4624 -0.1050 0.8743 0.046 Uiso 1 1 calc R U . . .
C28 C 0.3442(4) -0.0653(4) 0.9495(2) 0.0431(10) Uani 1 1 d . . . . .
H28 H 0.3191 -0.1240 0.9527 0.052 Uiso 1 1 calc R U . . .
C29 C 0.2930(4) 0.0080(4) 0.9925(2) 0.0463(11) Uani 1 1 d . . . . .
H29 H 0.2347 -0.0026 1.0243 0.056 Uiso 1 1 calc R U . . .
C30 C 0.3260(4) 0.0962(4) 0.9896(2) 0.0431(10) Uani 1 1 d . . . . .
H30 H 0.2909 0.1470 1.0180 0.052 Uiso 1 1 calc R U . . .
C31 C 0.4136(4) 0.1056(3) 0.9427(2) 0.0358(9) Uani 1 1 d . . . . .
C32 C 0.4367(4) 0.2763(4) 0.9582(2) 0.0458(11) Uani 1 1 d . . . . .
H32A H 0.5033 0.2989 0.9525 0.055 Uiso 1 1 calc R U . . .
H32B H 0.4164 0.2576 1.0045 0.055 Uiso 1 1 calc R U . . .
C33 C 0.3364(5) 0.3698(4) 0.9291(3) 0.0612(14) Uani 1 1 d . . . . .
H33A H 0.3557 0.3873 0.8832 0.092 Uiso 1 1 calc R U . . .
H33B H 0.3192 0.4340 0.9486 0.092 Uiso 1 1 calc R U . . .
H33C H 0.2691 0.3488 0.9368 0.092 Uiso 1 1 calc R U . . .
C34 C 0.8271(4) 0.1079(4) 0.8019(2) 0.0467(11) Uani 1 1 d . . . . .
H34A H 0.8466 0.1483 0.8282 0.056 Uiso 1 1 calc R U . . .
H34B H 0.8723 0.1113 0.7599 0.056 Uiso 1 1 calc R U . . .
C35 C 0.8535(4) -0.0094(4) 0.8343(2) 0.0403(10) Uani 1 1 d . . . . .
C36 C 0.8331(4) -0.1655(3) 0.8629(2) 0.0427(10) Uani 1 1 d . . . . .
C37 C 0.7945(5) -0.2530(4) 0.8751(3) 0.0531(12) Uani 1 1 d . . . . .
H37 H 0.7312 -0.2491 0.8558 0.064 Uiso 1 1 calc R U . . .
C38 C 0.8531(6) -0.3451(4) 0.9166(3) 0.0662(16) Uani 1 1 d . . . . .
H38 H 0.8299 -0.4061 0.9263 0.079 Uiso 1 1 calc R U . . .
C39 C 0.9455(7) -0.3495(5) 0.9443(3) 0.079(2) Uani 1 1 d . . . . .
H39 H 0.9835 -0.4142 0.9726 0.094 Uiso 1 1 calc R U . . .
C40 C 0.9850(6) -0.2649(4) 0.9328(3) 0.0657(15) Uani 1 1 d . . . . .
H40 H 1.0488 -0.2697 0.9521 0.079 Uiso 1 1 calc R U . . .
C41 C 0.9260(5) -0.1721(4) 0.8914(2) 0.0516(12) Uani 1 1 d . . . . .
C42 C 1.0258(5) -0.0396(5) 0.8880(3) 0.0650(15) Uani 1 1 d . . . . .
H42A H 1.0996 -0.1024 0.8860 0.078 Uiso 0.468(10) 1 calc R U P C 1
H42B H 1.0337 0.0209 0.8543 0.078 Uiso 0.468(10) 1 calc R U P C 1
H42C H 0.9958 0.0410 0.8840 0.078 Uiso 0.532(10) 1 calc R U P C 2
H42D H 1.0393 -0.0710 0.9332 0.078 Uiso 0.532(10) 1 calc R U P C 2
C43A C 1.0110(12) -0.0074(15) 0.9456(7) 0.079(3) Uani 0.468(10) 1 d . . P C 1
H43A H 0.9965 -0.0633 0.9798 0.118 Uiso 0.468(10) 1 calc R U P C 1
H43B H 0.9455 0.0620 0.9461 0.118 Uiso 0.468(10) 1 calc R U P C 1
H43C H 1.0804 0.0022 0.9522 0.118 Uiso 0.468(10) 1 calc R U P C 1
C43B C 1.1287(10) -0.0712(13) 0.8518(6) 0.079(3) Uani 0.532(10) 1 d . . P C 2
H43D H 1.1799 -0.0419 0.8641 0.118 Uiso 0.532(10) 1 calc R U P C 2
H43E H 1.1167 -0.0431 0.8068 0.118 Uiso 0.532(10) 1 calc R U P C 2
H43F H 1.1636 -0.1512 0.8587 0.118 Uiso 0.532(10) 1 calc R U P C 2
C44 C 0.1743(6) 0.2206(5) 0.6342(3) 0.0723(17) Uani 1 1 d . . . . .
H44 H 0.1719 0.1605 0.6664 0.087 Uiso 1 1 calc R U . . .
C45 C -0.0033(9) 0.2262(9) 0.5976(6) 0.126(4) Uani 1 1 d . . . . .
H45A H 0.0177 0.1528 0.6235 0.189 Uiso 1 1 calc R U . . .
H45B H -0.0081 0.2219 0.5537 0.189 Uiso 1 1 calc R U . . .
H45C H -0.0779 0.2737 0.6150 0.189 Uiso 1 1 calc R U . . .
C46 C 0.0765(8) 0.3669(8) 0.5514(5) 0.125(4) Uani 1 1 d . . . . .
H46A H 0.0811 0.4235 0.5710 0.187 Uiso 1 1 calc R U . . .
H46B H 0.0029 0.3942 0.5333 0.187 Uiso 1 1 calc R U . . .
H46C H 0.1394 0.3483 0.5176 0.187 Uiso 1 1 calc R U . . .
C47 C 0.8193(5) -0.0711(5) 0.6733(3) 0.0599(14) Uani 1 1 d . . . . .
H47 H 0.8255 -0.1389 0.7002 0.072 Uiso 1 1 calc R U . . .
C48 C 0.8680(6) 0.0279(6) 0.5721(3) 0.0808(19) Uani 1 1 d . . . . .
H48A H 0.8128 0.0902 0.5911 0.121 Uiso 1 1 calc R U . . .
H48B H 0.8427 0.0278 0.5320 0.121 Uiso 1 1 calc R U . . .
H48C H 0.9437 0.0339 0.5639 0.121 Uiso 1 1 calc R U . . .
C49 C 0.9509(7) -0.1754(7) 0.5954(4) 0.098(3) Uani 1 1 d . . . . .
H49A H 0.9602 -0.2350 0.6320 0.147 Uiso 1 1 calc R U . . .
H49B H 1.0259 -0.1712 0.5785 0.147 Uiso 1 1 calc R U . . .
H49C H 0.9174 -0.1892 0.5623 0.147 Uiso 1 1 calc R U . . .
N1 N 0.4357(4) 0.3304(4) 0.6305(2) 0.0570(11) Uani 1 1 d . . . . .
N2 N 0.2950(4) 0.2984(3) 0.73683(19) 0.0476(9) Uani 1 1 d . . . . .
N3 N 0.1982(4) 0.4733(4) 0.7420(3) 0.0675(13) Uani 1 1 d . . . . .
N4 N 0.5008(4) 0.1281(4) 0.6022(2) 0.0563(11) Uani 1 1 d . . . . .
N5 N 0.5692(5) 0.1656(5) 0.5024(2) 0.0708(14) Uani 1 1 d . . . . .
N6 N 0.7027(3) 0.1566(3) 0.79412(17) 0.0398(8) Uani 1 1 d . . . . .
N7 N 0.5482(3) 0.0628(3) 0.86008(16) 0.0336(7) Uani 1 1 d . . . . .
N8 N 0.4680(3) 0.1795(3) 0.92861(17) 0.0381(8) Uani 1 1 d . . . . .
N9 N 0.7887(3) -0.0618(3) 0.82712(18) 0.0397(8) Uani 1 1 d . . . . .
N10 N 0.9374(4) -0.0712(3) 0.87212(19) 0.0466(9) Uani 1 1 d . . . . .
N11 N 0.3754(4) 0.0578(4) 0.7267(2) 0.0560(11) Uani 1 1 d . . . . .
N12 N 0.0853(5) 0.2718(5) 0.5985(4) 0.0884(18) Uani 1 1 d . . . . .
N13 N 0.8750(4) -0.0722(4) 0.6154(2) 0.0627(12) Uani 1 1 d . . . . .
O1 O 0.5405(3) 0.1601(2) 0.72676(15) 0.0433(7) Uani 1 1 d . . . . .
O2 O 0.3518(5) -0.0135(4) 0.7566(3) 0.0914(15) Uani 1 1 d . . . . .
O3 O 0.2574(3) 0.2460(3) 0.62802(18) 0.0611(10) Uani 1 1 d . . . . .
O4 O 0.6012(3) -0.0829(2) 0.76903(15) 0.0412(7) Uani 1 1 d D . . . .
O5 O 0.7592(3) 0.0151(3) 0.69369(15) 0.0493(8) Uani 1 1 d . . . . .
Fe1 Fe 0.64707(5) 0.02731(5) 0.77441(3) 0.0374(2) Uani 1 1 d . . . . .
Fe2 Fe 0.40124(6) 0.17760(6) 0.68454(3) 0.0482(2) Uani 1 1 d . . . . .
B1A B 1.2335(17) -0.3206(15) 1.0512(8) 0.0709(18) Uani 0.403(12) 1 d D . P D 1
F1A F 1.2216(15) -0.4150(14) 1.0471(10) 0.0709(18) Uani 0.403(12) 1 d D . P D 1
F2A F 1.3464(17) -0.3640(17) 1.0561(11) 0.095(3) Uani 0.403(12) 1 d D . P D 1
F3A F 1.164(3) -0.2234(16) 1.0198(13) 0.168(7) Uani 0.403(12) 1 d D . P D 1
F4A F 1.2178(16) -0.3196(19) 1.1147(7) 0.121(6) Uani 0.403(12) 1 d D . P D 1
B1B B 1.2406(11) -0.3203(11) 1.0359(7) 0.0709(18) Uani 0.597(12) 1 d D . P D 2
F1B F 1.2019(9) -0.3968(9) 1.0297(6) 0.0709(18) Uani 0.597(12) 1 d D . P D 2
F2B F 1.3485(11) -0.3299(12) 1.0331(7) 0.095(3) Uani 0.597(12) 1 d D . P D 2
F3B F 1.2223(16) -0.2586(11) 0.9760(7) 0.168(7) Uani 0.597(12) 1 d D . P D 2
F4B F 1.1726(9) -0.2456(12) 1.0743(11) 0.155(7) Uani 0.597(12) 1 d D . P D 2
B3A B 0.1215(11) -0.0581(13) 0.6780(6) 0.1296(14) Uani 0.637(5) 1 d D . P E 1
F9A F 0.1110(7) -0.0295(8) 0.6129(5) 0.1296(14) Uani 0.637(5) 1 d D . P E 1
F10A F 0.0785(8) 0.0286(9) 0.7157(5) 0.1296(14) Uani 0.637(5) 1 d D . P E 1
F11A F 0.2356(7) -0.1129(9) 0.6912(5) 0.1296(14) Uani 0.637(5) 1 d D . P E 1
F12A F 0.0503(8) -0.1091(9) 0.7146(5) 0.1296(14) Uani 0.637(5) 1 d D . P E 1
B2A B 0.2951(9) 0.5137(9) 0.4386(5) 0.061(2) Uani 0.550(4) 1 d D . P F 1
F5A F 0.2789(8) 0.4187(8) 0.4458(5) 0.1240(15) Uani 0.550(4) 1 d D . P F 1
F6A F 0.2548(8) 0.5809(8) 0.3832(5) 0.1240(15) Uani 0.550(4) 1 d D . P F 1
F7A F 0.2153(9) 0.5435(9) 0.4894(5) 0.1240(15) Uani 0.550(4) 1 d D . P F 1
F8A F 0.4017(8) 0.5001(9) 0.4437(5) 0.1240(15) Uani 0.550(4) 1 d D . P F 1
B2B B 0.2381(9) 0.5996(10) 0.4818(6) 0.061(2) Uani 0.450(4) 1 d D . P F 2
F5B F 0.2399(11) 0.5438(11) 0.4382(6) 0.1240(15) Uani 0.450(4) 1 d D . P F 2
F6B F 0.2115(10) 0.7041(10) 0.4498(6) 0.1240(15) Uani 0.450(4) 1 d D . P F 2
F7B F 0.1607(10) 0.5954(11) 0.5351(6) 0.1240(15) Uani 0.450(4) 1 d D . P F 2
F8B F 0.3452(9) 0.5673(11) 0.4952(6) 0.1240(15) Uani 0.450(4) 1 d D . P F 2
B3B B 0.1302(14) -0.0530(18) 0.7129(10) 0.1296(14) Uani 0.363(5) 1 d D . P E 2
F9B F 0.2189(13) -0.0433(16) 0.6690(9) 0.1296(14) Uani 0.363(5) 1 d D . P E 2
F10B F 0.0203(13) -0.0272(17) 0.6987(9) 0.1296(14) Uani 0.363(5) 1 d D . P E 2
F11B F 0.1774(13) -0.1389(14) 0.7611(8) 0.1296(14) Uani 0.363(5) 1 d D . P E 2
F12B F 0.1067(15) 0.0385(16) 0.7412(10) 0.1296(14) Uani 0.363(5) 1 d D . P E 2

loop_
_atom_site_aniso_label
_atom_site_aniso_U_11
_atom_site_aniso_U_22
_atom_site_aniso_U_33
_atom_site_aniso_U_23
_atom_site_aniso_U_13
_atom_site_aniso_U_12
C1 0.056(3) 0.038(2) 0.051(3) -0.004(2) -0.002(2) -0.021(2)
C2 0.060(3) 0.045(3) 0.061(3) 0.004(2) -0.006(2) -0.025(2)
C3 0.064(3) 0.051(3) 0.076(4) 0.016(3) -0.005(3) -0.020(3)
C4 0.051(3) 0.038(2) 0.067(3) 0.003(2) -0.008(2) -0.015(2)
C5 0.036(2) 0.047(3) 0.052(3) -0.001(2) -0.005(2) -0.014(2)
C6 0.039(2) 0.054(3) 0.060(3) 0.005(2) -0.008(2) -0.017(2)
C7 0.047(3) 0.083(4) 0.060(3) 0.011(3) -0.002(2) -0.023(3)
C8 0.058(4) 0.091(5) 0.071(4) -0.005(4) 0.010(3) -0.004(3)
C9 0.068(4) 0.058(4) 0.094(5) -0.013(3) 0.004(4) 0.003(3)
C10 0.050(3) 0.046(3) 0.073(4) -0.006(3) -0.002(3) -0.005(2)
C11 0.122(6) 0.036(3) 0.160(7) -0.001(3) -0.030(5) -0.014(3)
C12A 0.122(6) 0.036(3) 0.160(7) -0.001(3) -0.030(5) -0.014(3)
C12B 0.122(6) 0.036(3) 0.160(7) -0.001(3) -0.030(5) -0.014(3)
C13 0.061(3) 0.084(4) 0.056(3) 0.019(3) -0.014(3) -0.033(3)
C14 0.056(3) 0.079(4) 0.050(3) -0.005(3) -0.014(2) -0.023(3)
C15 0.058(3) 0.087(4) 0.048(3) -0.011(3) -0.008(2) -0.034(3)
C16 0.072(4) 0.064(3) 0.066(3) -0.020(3) -0.005(3) -0.029(3)
C17 0.085(5) 0.091(5) 0.071(4) -0.031(4) -0.008(3) -0.035(4)
C18 0.078(5) 0.087(5) 0.088(5) -0.025(4) -0.010(4) -0.029(4)
C19 0.080(4) 0.112(6) 0.055(3) -0.030(4) -0.002(3) -0.039(4)
C20 0.065(4) 0.083(4) 0.068(4) -0.017(3) -0.021(3) -0.022(3)
C21 0.102(6) 0.135(7) 0.046(3) 0.002(4) 0.001(4) -0.035(5)
C22A 0.095(7) 0.133(9) 0.074(6) 0.023(6) 0.006(5) -0.072(7)
C22B 0.095(7) 0.133(9) 0.074(6) 0.023(6) 0.006(5) -0.072(7)
C23 0.053(3) 0.042(2) 0.051(3) 0.002(2) 0.002(2) -0.029(2)
C24 0.047(2) 0.038(2) 0.049(2) -0.0107(19) -0.001(2) -0.022(2)
C25 0.040(2) 0.0268(19) 0.040(2) -0.0073(16) -0.0050(17) -0.0127(17)
C26 0.037(2) 0.0291(19) 0.0330(19) -0.0044(15) -0.0033(16) -0.0132(16)
C27 0.045(2) 0.033(2) 0.039(2) -0.0066(17) -0.0016(18) -0.0163(18)
C28 0.039(2) 0.041(2) 0.049(3) -0.0002(19) -0.0046(19) -0.0187(19)
C29 0.037(2) 0.053(3) 0.043(2) 0.002(2) 0.0005(19) -0.017(2)
C30 0.041(2) 0.048(2) 0.037(2) -0.0128(19) -0.0035(18) -0.010(2)
C31 0.038(2) 0.032(2) 0.036(2) -0.0061(16) -0.0046(17) -0.0106(17)
C32 0.051(3) 0.038(2) 0.052(3) -0.024(2) 0.003(2) -0.015(2)
C33 0.056(3) 0.041(3) 0.087(4) -0.029(3) -0.002(3) -0.010(2)
C34 0.050(3) 0.041(2) 0.051(3) -0.003(2) 0.002(2) -0.025(2)
C35 0.042(2) 0.040(2) 0.038(2) -0.0074(18) 0.0048(18) -0.0174(19)
C36 0.050(3) 0.032(2) 0.044(2) -0.0136(18) 0.015(2) -0.0175(19)
C37 0.063(3) 0.038(2) 0.058(3) -0.025(2) 0.014(2) -0.018(2)
C38 0.098(5) 0.032(2) 0.062(3) -0.015(2) 0.011(3) -0.021(3)
C39 0.119(6) 0.037(3) 0.068(4) -0.004(3) -0.024(4) -0.013(3)
C40 0.083(4) 0.038(3) 0.068(4) -0.002(2) -0.022(3) -0.012(3)
C41 0.060(3) 0.046(3) 0.044(3) -0.014(2) 0.004(2) -0.015(2)
C42 0.063(3) 0.061(3) 0.073(4) -0.006(3) -0.024(3) -0.021(3)
C43A 0.057(5) 0.116(8) 0.079(6) -0.034(6) 0.004(4) -0.043(5)
C43B 0.057(5) 0.116(8) 0.079(6) -0.034(6) 0.004(4) -0.043(5)
C44 0.064(4) 0.053(3) 0.088(4) 0.001(3) -0.005(3) -0.017(3)
C45 0.098(6) 0.135(8) 0.156(9) 0.006(7) -0.041(6) -0.060(6)
C46 0.088(6) 0.095(6) 0.166(10) 0.044(6) -0.030(6) -0.037(5)
C47 0.060(3) 0.070(4) 0.055(3) -0.017(3) 0.006(3) -0.030(3)
C48 0.081(4) 0.100(5) 0.056(3) -0.019(3) 0.007(3) -0.030(4)
C49 0.086(5) 0.115(6) 0.100(6) -0.066(5) 0.025(4) -0.033(5)
N1 0.058(3) 0.053(2) 0.052(2) 0.0064(19) -0.004(2) -0.022(2)
N2 0.051(2) 0.0355(19) 0.050(2) 0.0009(17) -0.0010(18) -0.0161(17)
N3 0.061(3) 0.038(2) 0.089(4) 0.004(2) -0.006(3) -0.011(2)
N4 0.058(3) 0.065(3) 0.049(2) -0.007(2) -0.008(2) -0.025(2)
N5 0.068(3) 0.105(4) 0.043(2) -0.004(3) -0.011(2) -0.039(3)
N6 0.045(2) 0.0342(18) 0.0421(19) -0.0034(15) -0.0004(16) -0.0201(16)
N7 0.0389(18) 0.0276(16) 0.0355(17) -0.0073(13) 0.0008(14) -0.0145(14)
N8 0.043(2) 0.0331(18) 0.0415(19) -0.0138(15) -0.0051(16) -0.0126(15)
N9 0.0407(19) 0.0338(18) 0.0431(19) -0.0110(15) 0.0062(16) -0.0142(15)
N10 0.052(2) 0.041(2) 0.047(2) -0.0084(17) -0.0047(18) -0.0182(18)
N11 0.071(3) 0.056(3) 0.052(2) -0.008(2) -0.005(2) -0.036(2)
N12 0.073(4) 0.056(3) 0.125(5) 0.005(3) -0.020(4) -0.020(3)
N13 0.057(3) 0.087(3) 0.047(2) -0.024(2) 0.012(2) -0.029(3)
O1 0.0525(18) 0.0352(15) 0.0445(17) -0.0051(13) -0.0031(14) -0.0202(14)
O2 0.103(4) 0.073(3) 0.107(4) 0.017(3) -0.017(3) -0.056(3)
O3 0.058(2) 0.071(2) 0.057(2) 0.0019(18) -0.0073(17) -0.033(2)
O4 0.0489(18) 0.0366(15) 0.0456(17) -0.0152(13) 0.0041(14) -0.0228(14)
O5 0.054(2) 0.0491(19) 0.0436(17) -0.0130(15) 0.0096(15) -0.0214(16)
Fe1 0.0425(4) 0.0335(3) 0.0387(3) -0.0096(2) 0.0050(3) -0.0187(3)
Fe2 0.0542(4) 0.0436(4) 0.0471(4) -0.0053(3) -0.0051(3) -0.0196(3)
B1A 0.064(3) 0.059(3) 0.100(6) -0.001(3) -0.025(3) -0.034(3)
F1A 0.064(3) 0.059(3) 0.100(6) -0.001(3) -0.025(3) -0.034(3)
F2A 0.082(3) 0.105(9) 0.123(11) -0.002(6) -0.015(5) -0.067(5)
F3A 0.267(18) 0.112(8) 0.171(13) 0.022(8) -0.125(13) -0.099(10)
F4A 0.113(12) 0.180(18) 0.131(12) -0.087(11) 0.011(9) -0.094(13)
B1B 0.064(3) 0.059(3) 0.100(6) -0.001(3) -0.025(3) -0.034(3)
F1B 0.064(3) 0.059(3) 0.100(6) -0.001(3) -0.025(3) -0.034(3)
F2B 0.082(3) 0.105(9) 0.123(11) -0.002(6) -0.015(5) -0.067(5)
F3B 0.267(18) 0.112(8) 0.171(13) 0.022(8) -0.125(13) -0.099(10)
F4B 0.094(7) 0.122(9) 0.29(2) -0.128(12) -0.018(9) -0.036(6)
B3A 0.094(2) 0.138(4) 0.144(4) 0.003(3) -0.019(2) -0.042(2)
F9A 0.094(2) 0.138(4) 0.144(4) 0.003(3) -0.019(2) -0.042(2)
F10A 0.094(2) 0.138(4) 0.144(4) 0.003(3) -0.019(2) -0.042(2)
F11A 0.094(2) 0.138(4) 0.144(4) 0.003(3) -0.019(2) -0.042(2)
F12A 0.094(2) 0.138(4) 0.144(4) 0.003(3) -0.019(2) -0.042(2)
B2A 0.050(5) 0.079(6) 0.059(5) 0.013(4) -0.027(4) -0.032(5)
F5A 0.104(3) 0.132(3) 0.119(3) 0.055(2) -0.031(2) -0.058(2)
F6A 0.104(3) 0.132(3) 0.119(3) 0.055(2) -0.031(2) -0.058(2)
F7A 0.104(3) 0.132(3) 0.119(3) 0.055(2) -0.031(2) -0.058(2)
F8A 0.104(3) 0.132(3) 0.119(3) 0.055(2) -0.031(2) -0.058(2)
B2B 0.050(5) 0.079(6) 0.059(5) 0.013(4) -0.027(4) -0.032(5)
F5B 0.104(3) 0.132(3) 0.119(3) 0.055(2) -0.031(2) -0.058(2)
F6B 0.104(3) 0.132(3) 0.119(3) 0.055(2) -0.031(2) -0.058(2)
F7B 0.104(3) 0.132(3) 0.119(3) 0.055(2) -0.031(2) -0.058(2)
F8B 0.104(3) 0.132(3) 0.119(3) 0.055(2) -0.031(2) -0.058(2)
B3B 0.094(2) 0.138(4) 0.144(4) 0.003(3) -0.019(2) -0.042(2)
F9B 0.094(2) 0.138(4) 0.144(4) 0.003(3) -0.019(2) -0.042(2)
F10B 0.094(2) 0.138(4) 0.144(4) 0.003(3) -0.019(2) -0.042(2)
F11B 0.094(2) 0.138(4) 0.144(4) 0.003(3) -0.019(2) -0.042(2)
F12B 0.094(2) 0.138(4) 0.144(4) 0.003(3) -0.019(2) -0.042(2)

loop_
_atom_type_symbol
_atom_type_description
_atom_type_scat_dispersion_real
_atom_type_scat_dispersion_imag
_atom_type_scat_source
C C 0.0033 0.0016 'International Tables Vol C Tables 4.2.6.8 and 6.1.1.4'
H H 0.0000 0.0000 'International Tables Vol C Tables 4.2.6.8 and 6.1.1.4'
N N 0.0061 0.0033 'International Tables Vol C Tables 4.2.6.8 and 6.1.1.4'
O O 0.0106 0.0060 'International Tables Vol C Tables 4.2.6.8 and 6.1.1.4'
B B 0.0013 0.0007 'International Tables Vol C Tables 4.2.6.8 and 6.1.1.4'
F F 0.0171 0.0103 'International Tables Vol C Tables 4.2.6.8 and 6.1.1.4'
Fe Fe 0.3463 0.8444 'International Tables Vol C Tables 4.2.6.8 and 6.1.1.4'

loop_
_geom_angle_atom_site_label_1
_geom_angle_atom_site_label_2
_geom_angle_atom_site_label_3
_geom_angle
C2 C1 H1 109.5
C23 C1 H1 109.5
C23 C1 C2 108.9(4)
O1 C1 H1 109.5
O1 C1 C2 108.5(4)
O1 C1 C23 110.8(4)
C1 C2 H2A 109.3
C1 C2 H2B 109.3
H2A C2 H2B 108.0
N1 C2 C1 111.4(4)
N1 C2 H2A 109.3
N1 C2 H2B 109.3
H3A C3 H3B 108.3
C4 C3 H3A 109.9
C4 C3 H3B 109.9
N1 C3 H3A 109.9
N1 C3 H3B 109.9
N1 C3 C4 109.1(4)
N2 C4 C3 122.2(5)
N3 C4 C3 124.8(5)
N3 C4 N2 112.6(5)
C6 C5 C10 121.2(5)
C6 C5 N2 131.4(5)
N2 C5 C10 107.4(4)
C5 C6 H6 121.5
C5 C6 C7 117.1(5)
C7 C6 H6 121.5
C6 C7 H7 119.4
C6 C7 C8 121.1(6)
C8 C7 H7 119.4
C7 C8 H8 119.1
C9 C8 C7 121.8(6)
C9 C8 H8 119.1
C8 C9 H9 121.7
C8 C9 C10 116.6(6)
C10 C9 H9 121.7
C9 C10 C5 122.2(6)
C9 C10 N3 132.0(5)
N3 C10 C5 105.7(5)
H11A C11 H11B 108.0
H11C C11 H11D 108.3
C12A C11 H11A 109.4
C12A C11 H11B 109.4
C12A C11 N3 111.1(7)
C12B C11 H11C 109.9
C12B C11 H11D 109.9
C12B C11 N3 108.9(12)
N3 C11 H11A 109.4
N3 C11 H11B 109.4
N3 C11 H11C 109.9
N3 C11 H11D 109.9
C11 C12A H12A 109.5
C11 C12A H12B 109.5
C11 C12A H12C 109.5
H12A C12A H12B 109.5
H12A C12A H12C 109.5
H12B C12A H12C 109.5
C11 C12B H12D 109.5
C11 C12B H12E 109.5
C11 C12B H12F 109.5
H12D C12B H12E 109.5
H12D C12B H12F 109.5
H12E C12B H12F 109.5
H13A C13 H13B 108.5
C14 C13 H13A 110.3
C14 C13 H13B 110.3
C14 C13 N1 107.3(4)
N1 C13 H13A 110.3
N1 C13 H13B 110.3
N4 C14 C13 122.5(5)
N4 C14 N5 111.0(6)
N5 C14 C13 126.5(6)
C16 C15 C20 123.0(6)
C16 C15 N4 130.6(5)
C20 C15 N4 106.3(6)
C15 C16 H16 121.8
C15 C16 C17 116.4(6)
C17 C16 H16 121.8
C16 C17 H17 119.6
C18 C17 C16 120.8(8)
C18 C17 H17 119.6
C17 C18 H18 117.5
C17 C18 C19 125.0(7)
C19 C18 H18 117.5
C18 C19 H19 122.9
C18 C19 C20 114.3(7)
C20 C19 H19 122.9
C15 C20 C19 120.4(7)
C15 C20 N5 108.1(6)
N5 C20 C19 131.5(7)
H21A C21 H21B 107.9
H21C C21 H21D 105.1
C22A C21 H21A 109.1
C22A C21 H21B 109.1
C22A C21 N5 112.3(7)
C22B C21 H21C 103.1
C22B C21 H21D 103.1
C22B C21 N5 136.0(12)
N5 C21 H21A 109.1
N5 C21 H21B 109.1
N5 C21 H21C 103.1
N5 C21 H21D 103.1
C21 C22A H22A 109.5
C21 C22A H22B 109.5
C21 C22A H22C 109.5
H22A C22A H22B 109.5
H22A C22A H22C 109.5
H22B C22A H22C 109.5
C21 C22B H22D 109.5
C21 C22B H22E 109.5
C21 C22B H22F 109.5
H22D C22B H22E 109.5
H22D C22B H22F 109.5
H22E C22B H22F 109.5
C1 C23 H23A 109.8
C1 C23 H23B 109.8
H23A C23 H23B 108.3
N6 C23 C1 109.2(4)
N6 C23 H23A 109.8
N6 C23 H23B 109.8
H24A C24 H24B 108.1
C25 C24 H24A 109.6
C25 C24 H24B 109.6
C25 C24 N6 110.5(3)
N6 C24 H24A 109.6
N6 C24 H24B 109.6
N7 C25 C24 123.1(4)
N7 C25 N8 112.7(4)
N8 C25 C24 124.2(4)
C31 C26 C27 120.5(4)
N7 C26 C27 131.2(4)
N7 C26 C31 108.3(3)
C26 C27 H27 121.2
C28 C27 C26 117.5(4)
C28 C27 H27 121.2
C27 C28 H28 118.9
C27 C28 C29 122.2(4)
C29 C28 H28 118.9
C28 C29 H29 119.4
C30 C29 C28 121.2(4)
C30 C29 H29 119.4
C29 C30 H30 121.8
C31 C30 C29 116.3(4)
C31 C30 H30 121.8
C30 C31 C26 122.2(4)
N8 C31 C26 106.9(4)
N8 C31 C30 130.9(4)
H32A C32 H32B 108.0
C33 C32 H32A 109.4
C33 C32 H32B 109.4
N8 C32 H32A 109.4
N8 C32 H32B 109.4
N8 C32 C33 111.2(4)
C32 C33 H33A 109.5
C32 C33 H33B 109.5
C32 C33 H33C 109.5
H33A C33 H33B 109.5
H33A C33 H33C 109.5
H33B C33 H33C 109.5
H34A C34 H34B 108.5
C35 C34 H34A 110.3
C35 C34 H34B 110.3
N6 C34 H34A 110.3
N6 C34 H34B 110.3
N6 C34 C35 107.2(4)
N9 C35 C34 119.6(4)
N9 C35 N10 112.9(4)
N10 C35 C34 127.5(4)
C41 C36 C37 121.2(5)
N9 C36 C37 130.2(5)
N9 C36 C41 108.5(4)
C36 C37 H37 121.6
C38 C37 C36 116.7(6)
C38 C37 H37 121.6
C37 C38 H38 119.6
C37 C38 C39 120.9(5)
C39 C38 H38 119.6
C38 C39 H39 118.3
C40 C39 C38 123.4(6)
C40 C39 H39 118.3
C39 C40 H40 122.0
C39 C40 C41 115.9(6)
C41 C40 H40 122.0
C40 C41 C36 121.9(5)
C40 C41 N10 131.6(5)
N10 C41 C36 106.5(4)
H42A C42 H42B 107.1
H42C C42 H42D 107.4
C43A C42 H42A 107.7
C43A C42 H42B 107.7
C43A C42 N10 118.3(8)
C43B C42 H42C 108.3
C43B C42 H42D 108.3
C43B C42 N10 115.8(7)
N10 C42 H42A 107.7
N10 C42 H42B 107.7
N10 C42 H42C 108.3
N10 C42 H42D 108.3
C42 C43A H43A 109.5
C42 C43A H43B 109.5
C42 C43A H43C 109.5
H43A C43A H43B 109.5
H43A C43A H43C 109.5
H43B C43A H43C 109.5
C42 C43B H43D 109.5
C42 C43B H43E 109.5
C42 C43B H43F 109.5
H43D C43B H43E 109.5
H43D C43B H43F 109.5
H43E C43B H43F 109.5
N12 C44 H44 117.8
O3 C44 H44 117.8
O3 C44 N12 124.5(6)
H45A C45 H45B 109.5
H45A C45 H45C 109.5
H45B C45 H45C 109.5
N12 C45 H45A 109.5
N12 C45 H45B 109.5
N12 C45 H45C 109.5
H46A C46 H46B 109.5
H46A C46 H46C 109.5
H46B C46 H46C 109.5
N12 C46 H46A 109.5
N12 C46 H46B 109.5
N12 C46 H46C 109.5
N13 C47 H47 118.7
O5 C47 H47 118.7
O5 C47 N13 122.7(6)
H48A C48 H48B 109.5
H48A C48 H48C 109.5
H48B C48 H48C 109.5
N13 C48 H48A 109.5
N13 C48 H48B 109.5
N13 C48 H48C 109.5
H49A C49 H49B 109.5
H49A C49 H49C 109.5
H49B C49 H49C 109.5
N13 C49 H49A 109.5
N13 C49 H49B 109.5
N13 C49 H49C 109.5
C2 N1 C3 113.3(5)
C2 N1 C13 109.7(4)
C2 N1 Fe2 104.3(3)
C3 N1 C13 112.8(5)
C3 N1 Fe2 110.0(3)
C13 N1 Fe2 106.1(4)
C4 N2 C5 106.4(4)
C4 N2 Fe2 116.8(3)
C5 N2 Fe2 135.9(3)
C4 N3 C10 107.9(4)
C4 N3 C11 128.3(6)
C10 N3 C11 123.6(6)
C14 N4 C15 108.0(5)
C14 N4 Fe2 115.7(4)
C15 N4 Fe2 136.1(4)
C14 N5 C20 106.6(5)
C14 N5 C21 125.9(7)
C20 N5 C21 127.4(6)
C23 N6 C24 111.1(4)
C23 N6 Fe1 101.4(3)
C24 N6 Fe1 110.8(2)
C34 N6 C23 112.0(3)
C34 N6 C24 112.0(4)
C34 N6 Fe1 109.0(3)
C25 N7 C26 105.9(3)
C25 N7 Fe1 115.6(3)
C26 N7 Fe1 137.5(3)
C25 N8 C31 106.2(3)
C25 N8 C32 127.8(4)
C31 N8 C32 125.8(4)
C35 N9 C36 105.7(4)
C35 N9 Fe1 117.4(3)
C36 N9 Fe1 136.7(3)
C35 N10 C41 106.4(4)
C35 N10 C42 126.8(4)
C41 N10 C42 126.8(4)
O2 N11 Fe2 174.4(5)
C44 N12 C45 123.3(7)
C44 N12 C46 122.6(7)
C46 N12 C45 113.5(7)
C47 N13 C48 121.2(5)
C47 N13 C49 120.5(6)
C48 N13 C49 118.2(5)
C1 O1 Fe1 118.8(3)
C1 O1 Fe2 112.6(3)
Fe1 O1 Fe2 128.69(16)
C44 O3 Fe2 128.5(4)
Fe1 O4 H4 124(5)
C47 O5 Fe1 125.6(3)
N7 Fe1 N6 78.75(13)
N7 Fe1 N9 87.90(14)
N9 Fe1 N6 75.68(14)
O1 Fe1 N6 79.24(13)
O1 Fe1 N7 90.88(13)
O1 Fe1 N9 154.64(14)
O1 Fe1 O5 87.80(14)
O4 Fe1 N6 173.00(14)
O4 Fe1 N7 95.58(13)
O4 Fe1 N9 100.19(15)
O4 Fe1 O1 105.13(14)
O4 Fe1 O5 96.69(14)
O5 Fe1 N6 88.87(14)
O5 Fe1 N7 167.57(14)
O5 Fe1 N9 88.02(14)
N2 Fe2 N1 76.75(16)
N2 Fe2 O3 81.79(16)
N4 Fe2 N1 76.37(18)
N4 Fe2 N2 151.76(17)
N4 Fe2 O3 86.12(17)
N11 Fe2 N1 179.6(2)
N11 Fe2 N2 103.55(19)
N11 Fe2 N4 103.4(2)
N11 Fe2 O1 99.67(17)
N11 Fe2 O3 98.17(19)
O1 Fe2 N1 80.04(15)
O1 Fe2 N2 90.97(15)
O1 Fe2 N4 92.79(16)
O1 Fe2 O3 161.88(14)
O3 Fe2 N1 82.13(16)
F2A B1A F1A 96.6(17)
F2A B1A F3A 132(2)
F2A B1A F4A 88.0(18)
F3A B1A F1A 119.5(17)
F4A B1A F1A 103.8(17)
F4A B1A F3A 109.9(19)
F1B B1B F3B 97.5(10)
F1B B1B F4B 117.1(12)
F2B B1B F1B 127.3(12)
F2B B1B F3B 95.5(13)
F2B B1B F4B 109.6(13)
F3B B1B F4B 101.9(14)
F9A B3A F10A 118.2(12)
F9A B3A F11A 112.1(11)
F11A B3A F10A 103.7(11)
F12A B3A F9A 116.8(11)
F12A B3A F10A 91.6(10)
F12A B3A F11A 112.3(11)
F5A B2A F6A 110.6(9)
F5A B2A F7A 90.9(9)
F6A B2A F7A 110.0(10)
F8A B2A F5A 113.2(10)
F8A B2A F6A 112.8(9)
F8A B2A F7A 117.4(10)
F5B B2B F6B 103.9(11)
F5B B2B F7B 115.7(12)
F6B B2B F7B 110.4(11)
F8B B2B F5B 106.7(13)
F8B B2B F6B 105.7(10)
F8B B2B F7B 113.6(11)
F9B B3B F10B 124.5(17)
F9B B3B F11B 107.3(15)
F9B B3B F12B 99.0(17)
F10B B3B F11B 120.7(17)
F10B B3B F12B 96.8(16)
F11B B3B F12B 102.0(18)

loop_
_geom_bond_atom_site_label_1
_geom_bond_atom_site_label_2
_geom_bond_distance
C1 H1 1.0000
C1 C2 1.518(7)
C1 C23 1.508(7)
C1 O1 1.427(5)
C2 H2A 0.9900
C2 H2B 0.9900
C2 N1 1.464(7)
C3 H3A 0.9900
C3 H3B 0.9900
C3 C4 1.495(8)
C3 N1 1.479(8)
C4 N2 1.331(6)
C4 N3 1.329(7)
C5 C6 1.373(7)
C5 C10 1.417(7)
C5 N2 1.402(6)
C6 H6 0.9500
C6 C7 1.393(8)
C7 H7 0.9500
C7 C8 1.420(10)
C8 H8 0.9500
C8 C9 1.374(10)
C9 H9 0.9500
C9 C10 1.383(9)
C10 N3 1.394(8)
C11 H11A 0.9900
C11 H11B 0.9900
C11 H11C 0.9900
C11 H11D 0.9900
C11 C12A 1.434(15)
C11 C12B 1.40(2)
C11 N3 1.487(8)
C12A H12A 0.9800
C12A H12B 0.9800
C12A H12C 0.9800
C12B H12D 0.9800
C12B H12E 0.9800
C12B H12F 0.9800
C13 H13A 0.9900
C13 H13B 0.9900
C13 C14 1.483(9)
C13 N1 1.507(8)
C14 N4 1.310(7)
C14 N5 1.370(8)
C15 C16 1.368(9)
C15 C20 1.372(9)
C15 N4 1.430(8)
C16 H16 0.9500
C16 C17 1.374(9)
C17 H17 0.9500
C17 C18 1.350(10)
C18 H18 0.9500
C18 C19 1.367(11)
C19 H19 0.9500
C19 C20 1.417(10)
C20 N5 1.400(9)
C21 H21A 0.9900
C21 H21B 0.9900
C21 H21C 0.9900
C21 H21D 0.9900
C21 C22A 1.400(14)
C21 C22B 1.42(3)
C21 N5 1.482(8)
C22A H22A 0.9800
C22A H22B 0.9800
C22A H22C 0.9800
C22B H22D 0.9800
C22B H22E 0.9800
C22B H22F 0.9800
C23 H23A 0.9900
C23 H23B 0.9900
C23 N6 1.495(6)
C24 H24A 0.9900
C24 H24B 0.9900
C24 C25 1.498(6)
C24 N6 1.501(6)
C25 N7 1.328(5)
C25 N8 1.356(6)
C26 C27 1.405(6)
C26 C31 1.399(6)
C26 N7 1.383(5)
C27 H27 0.9500
C27 C28 1.363(6)
C28 H28 0.9500
C28 C29 1.404(7)
C29 H29 0.9500
C29 C30 1.397(7)
C30 H30 0.9500
C30 C31 1.396(6)
C31 N8 1.378(6)
C32 H32A 0.9900
C32 H32B 0.9900
C32 C33 1.509(7)
C32 N8 1.470(5)
C33 H33A 0.9800
C33 H33B 0.9800
C33 H33C 0.9800
C34 H34A 0.9900
C34 H34B 0.9900
C34 C35 1.509(6)
C34 N6 1.481(6)
C35 N9 1.327(6)
C35 N10 1.344(6)
C36 C37 1.407(7)
C36 C41 1.392(8)
C36 N9 1.386(6)
C37 H37 0.9500
C37 C38 1.383(8)
C38 H38 0.9500
C38 C39 1.386(10)
C39 H39 0.9500
C39 C40 1.379(9)
C40 H40 0.9500
C40 C41 1.389(7)
C41 N10 1.389(6)
C42 H42A 0.9900
C42 H42B 0.9900
C42 H42C 0.9900
C42 H42D 0.9900
C42 C43A 1.372(15)
C42 C43B 1.365(13)
C42 N10 1.466(7)
C43A H43A 0.9800
C43A H43B 0.9800
C43A H43C 0.9800
C43B H43D 0.9800
C43B H43E 0.9800
C43B H43F 0.9800
C44 H44 0.9500
C44 N12 1.345(9)
C44 O3 1.212(8)
C45 H45A 0.9800
C45 H45B 0.9800
C45 H45C 0.9800
C45 N12 1.487(11)
C46 H46A 0.9800
C46 H46B 0.9800
C46 H46C 0.9800
C46 N12 1.428(10)
C47 H47 0.9500
C47 N13 1.329(7)
C47 O5 1.246(7)
C48 H48A 0.9800
C48 H48B 0.9800
C48 H48C 0.9800
C48 N13 1.440(9)
C49 H49A 0.9800
C49 H49B 0.9800
C49 H49C 0.9800
C49 N13 1.460(9)
N1 Fe2 2.293(4)
N2 Fe2 2.083(4)
N4 Fe2 2.078(5)
N6 Fe1 2.270(4)
N7 Fe1 2.090(3)
N9 Fe1 2.097(4)
N11 O2 1.147(6)
N11 Fe2 1.790(4)
O1 Fe1 1.965(3)
O1 Fe2 2.044(3)
O3 Fe2 2.157(4)
O4 H4 0.83(2)
O4 Fe1 1.832(3)
O5 Fe1 2.047(3)
B1A F1A 1.366(13)
B1A F2A 1.335(13)
B1A F3A 1.363(13)
B1A F4A 1.357(14)
B1B F1B 1.347(10)
B1B F2B 1.319(11)
B1B F3B 1.377(12)
B1B F4B 1.379(12)
B3A F9A 1.391(12)
B3A F10A 1.453(13)
B3A F11A 1.394(12)
B3A F12A 1.384(12)
B2A F5A 1.349(11)
B2A F6A 1.372(10)
B2A F7A 1.377(12)
B2A F8A 1.317(10)
B2B F5B 1.328(12)
B2B F6B 1.360(12)
B2B F7B 1.387(12)
B2B F8B 1.323(11)
B3B F9B 1.372(14)
B3B F10B 1.375(13)
B3B F11B 1.386(14)
B3B F12B 1.407(15)

loop_
_geom_torsion_atom_site_label_1
_geom_torsion_atom_site_label_2
_geom_torsion_atom_site_label_3
_geom_torsion_atom_site_label_4
_geom_torsion
C1 C2 N1 C3 84.9(5)
C1 C2 N1 C13 -148.0(5)
C1 C2 N1 Fe2 -34.7(5)
C1 C23 N6 C24 -71.0(5)
C1 C23 N6 C34 162.9(4)
C1 C23 N6 Fe1 46.8(4)
C2 C1 C23 N6 -163.2(4)
C2 C1 O1 Fe1 134.8(3)
C2 C1 O1 Fe2 -45.2(5)
C3 C4 N2 C5 -173.7(5)
C3 C4 N2 Fe2 -3.2(7)
C3 C4 N3 C10 174.2(6)
C3 C4 N3 C11 -11.4(11)
C4 C3 N1 C2 -93.4(6)
C4 C3 N1 C13 141.2(5)
C4 C3 N1 Fe2 22.9(6)
C5 C6 C7 C8 -2.6(9)
C5 C10 N3 C4 -1.1(7)
C5 C10 N3 C11 -175.8(6)
C6 C5 C10 C9 -1.1(9)
C6 C5 C10 N3 -178.5(5)
C6 C5 N2 C4 178.9(6)
C6 C5 N2 Fe2 11.1(9)
C6 C7 C8 C9 1.4(11)
C7 C8 C9 C10 0.0(12)
C8 C9 C10 C5 -0.2(11)
C8 C9 C10 N3 176.5(7)
C9 C10 N3 C4 -178.2(7)
C9 C10 N3 C11 7.2(12)
C10 C5 C6 C7 2.4(8)
C10 C5 N2 C4 -0.7(6)
C10 C5 N2 Fe2 -168.5(4)
C12A C11 N3 C4 -99.6(11)
C12A C11 N3 C10 74.0(11)
C12B C11 N3 C4 109(2)
C12B C11 N3 C10 -77(2)
C13 C14 N4 C15 179.4(5)
C13 C14 N4 Fe2 2.8(7)
C13 C14 N5 C20 -179.6(6)
C13 C14 N5 C21 1.1(10)
C14 C13 N1 C2 77.6(5)
C14 C13 N1 C3 -155.1(5)
C14 C13 N1 Fe2 -34.5(5)
C15 C16 C17 C18 0.0(10)
C15 C20 N5 C14 -0.1(7)
C15 C20 N5 C21 179.2(6)
C16 C15 C20 C19 3.0(9)
C16 C15 C20 N5 -178.5(6)
C16 C15 N4 C14 178.6(6)
C16 C15 N4 Fe2 -5.8(10)
C16 C17 C18 C19 1.0(12)
C17 C18 C19 C20 0.0(11)
C18 C19 C20 C15 -1.9(9)
C18 C19 C20 N5 -179.9(7)
C19 C20 N5 C14 178.1(7)
C19 C20 N5 C21 -2.6(11)
C20 C15 C16 C17 -2.0(9)
C20 C15 N4 C14 0.5(6)
C20 C15 N4 Fe2 176.1(4)
C22A C21 N5 C14 87.3(11)
C22A C21 N5 C20 -91.8(11)
C22B C21 N5 C14 -71(2)
C22B C21 N5 C20 110(2)
C23 C1 C2 N1 175.0(4)
C23 C1 O1 Fe1 15.3(5)
C23 C1 O1 Fe2 -164.7(3)
C24 C25 N7 C26 176.1(4)
C24 C25 N7 Fe1 -13.2(5)
C24 C25 N8 C31 -176.3(4)
C24 C25 N8 C32 8.4(7)
C25 C24 N6 C23 113.3(4)
C25 C24 N6 C34 -120.6(4)
C25 C24 N6 Fe1 1.4(4)
C26 C27 C28 C29 0.3(7)
C26 C31 N8 C25 -0.6(4)
C26 C31 N8 C32 174.9(4)
C27 C26 C31 C30 -0.6(6)
C27 C26 C31 N8 178.5(4)
C27 C26 N7 C25 -177.5(4)
C27 C26 N7 Fe1 15.0(7)
C27 C28 C29 C30 0.5(7)
C28 C29 C30 C31 -1.2(7)
C29 C30 C31 C26 1.3(6)
C29 C30 C31 N8 -177.5(4)
C30 C31 N8 C25 178.4(4)
C30 C31 N8 C32 -6.2(7)
C31 C26 C27 C28 -0.2(6)
C31 C26 N7 C25 1.3(4)
C31 C26 N7 Fe1 -166.3(3)
C33 C32 N8 C25 94.2(6)
C33 C32 N8 C31 -80.3(6)
C34 C35 N9 C36 -179.1(4)
C34 C35 N9 Fe1 -3.3(5)
C34 C35 N10 C41 178.8(4)
C34 C35 N10 C42 -3.2(8)
C35 C34 N6 C23 -146.5(4)
C35 C34 N6 C24 87.9(4)
C35 C34 N6 Fe1 -35.1(4)
C36 C37 C38 C39 -0.1(8)
C36 C41 N10 C35 0.3(5)
C36 C41 N10 C42 -177.6(5)
C37 C36 C41 C40 0.3(7)
C37 C36 C41 N10 -176.9(4)
C37 C36 N9 C35 176.3(5)
C37 C36 N9 Fe1 1.7(7)
C37 C38 C39 C40 -0.1(10)
C38 C39 C40 C41 0.4(10)
C39 C40 C41 C36 -0.5(8)
C39 C40 C41 N10 175.9(6)
C40 C41 N10 C35 -176.5(6)
C40 C41 N10 C42 5.6(9)
C41 C36 C37 C38 0.0(7)
C41 C36 N9 C35 0.2(5)
C41 C36 N9 Fe1 -174.4(3)
C43A C42 N10 C35 100.3(10)
C43A C42 N10 C41 -82.2(11)
C43B C42 N10 C35 -95.9(10)
C43B C42 N10 C41 81.6(10)
N1 C3 C4 N2 -14.7(8)
N1 C3 C4 N3 172.4(6)
N1 C13 C14 N4 23.9(8)
N1 C13 C14 N5 -156.1(5)
N2 C4 N3 C10 0.7(7)
N2 C4 N3 C11 175.1(7)
N2 C5 C6 C7 -177.1(5)
N2 C5 C10 C9 178.5(6)
N2 C5 C10 N3 1.1(6)
N3 C4 N2 C5 0.0(6)
N3 C4 N2 Fe2 170.5(4)
N4 C14 N5 C20 0.4(7)
N4 C14 N5 C21 -178.9(6)
N4 C15 C16 C17 -179.8(6)
N4 C15 C20 C19 -178.7(5)
N4 C15 C20 N5 -0.2(6)
N5 C14 N4 C15 -0.5(6)
N5 C14 N4 Fe2 -177.2(4)
N6 C24 C25 N7 7.5(6)
N6 C24 C25 N8 -174.9(4)
N6 C34 C35 N9 27.1(6)
N6 C34 C35 N10 -151.9(4)
N7 C25 N8 C31 1.5(5)
N7 C25 N8 C32 -173.9(4)
N7 C26 C27 C28 178.4(4)
N7 C26 C31 C30 -179.5(4)
N7 C26 C31 N8 -0.4(5)
N8 C25 N7 C26 -1.7(5)
N8 C25 N7 Fe1 169.0(3)
N9 C35 N10 C41 -0.2(5)
N9 C35 N10 C42 177.7(5)
N9 C36 C37 C38 -175.7(5)
N9 C36 C41 C40 176.9(5)
N9 C36 C41 N10 -0.3(5)
N10 C35 N9 C36 0.0(5)
N10 C35 N9 Fe1 175.9(3)
N12 C44 O3 Fe2 176.4(5)
N13 C47 O5 Fe1 167.9(4)
O1 C1 C2 N1 54.3(6)
O1 C1 C23 N6 -44.0(5)
O3 C44 N12 C45 166.9(9)
O3 C44 N12 C46 -3.8(13)
O5 C47 N13 C48 -0.6(9)
O5 C47 N13 C49 175.6(6)

loop_
_smtbx_masks_void_nr
_smtbx_masks_void_average_x
_smtbx_masks_void_average_y
_smtbx_masks_void_average_z
_smtbx_masks_void_volume
_smtbx_masks_void_count_electrons
1 -0.264 0.264 -0.264 645.3 169.7
